data_4033975
loop_
_publ_author_name
'Huang, Ying'
'Fang, Hui-Lin'
'Huang, Yi-Xin'
'Sun, Jing'
'Yan, Chao-Guo'

_publ_section_title
;
 Synthesis of 7'-Arylidenespiro[indoline-3,1'-pyrrolizines] and
 7'-Arylidenespiro[indene-2,1'-pyrrolizines] via [3 + 2] Cycloaddition and
 \b-C-H Functionalized Pyrrolidine.
;
_journal_issue 19
_journal_name_full 'The Journal of organic chemistry'
_journal_page_first 12437
_journal_page_last 12451
_journal_paper_doi 10.1021/acs.joc.9b01920
_journal_volume 84
_journal_year 2019
_chemical_formula_moiety 'C43 H45 N O2'
_chemical_formula_sum 'C43 H45 N O2'
_chemical_formula_weight 607.80
_space_group_crystal_system triclinic
_space_group_IT_number 2
_space_group_name_Hall '-P 1'
_space_group_name_H-M_alt 'P -1'
_atom_sites_solution_hydrogens geom
_audit_creation_method SHELXL-2014/7
_cell_angle_alpha 100.5160(15)
_cell_angle_beta 94.5660(17)
_cell_angle_gamma 101.3700(17)
_cell_formula_units_Z 2
_cell_length_a 8.8231(5)
_cell_length_b 12.0200(6)
_cell_length_c 18.5392(9)
_cell_measurement_reflns_used 8150
_cell_measurement_temperature 296(2)
_cell_measurement_theta_max 26.88
_cell_measurement_theta_min 2.25
_cell_volume 1881.51(17)
_computing_structure_refinement 'SHELXL-2014/7 (Sheldrick, 2014)'
_diffrn_ambient_temperature 296(2)
_diffrn_measured_fraction_theta_full 0.997
_diffrn_measured_fraction_theta_max 0.998
_diffrn_measurement_device_type 'CCD area detector'
_diffrn_measurement_method 'phi and omega scans'
_diffrn_radiation_source 'fine-focus sealed tube'
_diffrn_radiation_type MoK\a
_diffrn_radiation_wavelength 0.71073
_diffrn_reflns_av_R_equivalents 0.0413
_diffrn_reflns_av_unetI/netI 0.0482
_diffrn_reflns_Laue_measured_fraction_full 0.997
_diffrn_reflns_Laue_measured_fraction_max 0.998
_diffrn_reflns_limit_h_max 10
_diffrn_reflns_limit_h_min -10
_diffrn_reflns_limit_k_max 14
_diffrn_reflns_limit_k_min -14
_diffrn_reflns_limit_l_max 22
_diffrn_reflns_limit_l_min -22
_diffrn_reflns_number 27133
_diffrn_reflns_point_group_measured_fraction_full 0.997
_diffrn_reflns_point_group_measured_fraction_max 0.998
_diffrn_reflns_theta_full 25.242
_diffrn_reflns_theta_max 26.000
_diffrn_reflns_theta_min 2.500
_exptl_absorpt_coefficient_mu 0.065
_exptl_absorpt_correction_T_max 0.987
_exptl_absorpt_correction_T_min 0.983
_exptl_absorpt_correction_type multi-scan
_exptl_absorpt_process_details sadabs
_exptl_crystal_colour colorless
_exptl_crystal_density_diffrn 1.073
_exptl_crystal_description block
_exptl_crystal_F_000 652
_exptl_crystal_size_max 0.260
_exptl_crystal_size_mid 0.220
_exptl_crystal_size_min 0.200
_refine_diff_density_max 0.604
_refine_diff_density_min -0.264
_refine_diff_density_rms 0.046
_refine_ls_extinction_method none
_refine_ls_goodness_of_fit_ref 1.041
_refine_ls_hydrogen_treatment constr
_refine_ls_matrix_type full
_refine_ls_number_parameters 421
_refine_ls_number_reflns 7368
_refine_ls_number_restraints 0
_refine_ls_restrained_S_all 1.041
_refine_ls_R_factor_all 0.1158
_refine_ls_R_factor_gt 0.0707
_refine_ls_shift/su_max 0.000
_refine_ls_shift/su_mean 0.000
_refine_ls_structure_factor_coef Fsqd
_refine_ls_weighting_details 'w=1/[\s^2^(Fo^2^)+(0.1034P)^2^+0.7915P] where P=(Fo^2^+2Fc^2^)/3'
_refine_ls_weighting_scheme calc
_refine_ls_wR_factor_gt 0.1901
_refine_ls_wR_factor_ref 0.2160
_reflns_Friedel_coverage 0.000
_reflns_number_gt 4544
_reflns_number_total 7368
_reflns_threshold_expression 'I > 2\s(I)'
_cod_data_source_file jo9b01920_si_002.cif
_cod_data_source_block 1j
_cod_database_code 4033975
_shelx_shelxl_version_number 2014/7
_shelx_space_group_comment
;
The symmetry employed for this shelxl refinement is uniquely defined
by the following loop, which should always be used as a source of
symmetry information in preference to the above space-group names.
They are only intended as comments.
;
_shelx_estimated_absorpt_t_min 0.983
_shelx_estimated_absorpt_t_max 0.987

loop_
_space_group_symop_operation_xyz
'x, y, z'
'-x, -y, -z'

loop_
_atom_site_label
_atom_site_type_symbol
_atom_site_fract_x
_atom_site_fract_y
_atom_site_fract_z
_atom_site_U_iso_or_equiv
_atom_site_adp_type
_atom_site_occupancy
_atom_site_site_symmetry_order
_atom_site_calc_flag
_atom_site_refinement_flags_posn
_atom_site_refinement_flags_adp
C1 C 0.6113(3) 0.3137(2) 0.41002(13) 0.0411(6) Uani 1 1 d . .
C2 C 0.7132(3) 0.3945(2) 0.47296(13) 0.0427(6) Uani 1 1 d . .
C3 C 0.7094(3) 0.5076(2) 0.50446(16) 0.0546(7) Uani 1 1 d . .
H3 H 0.6377 0.5449 0.4851 0.066 Uiso 1 1 calc R U
C4 C 0.8148(4) 0.5630(3) 0.56525(17) 0.0649(8) Uani 1 1 d . .
H4 H 0.8135 0.6387 0.5875 0.078 Uiso 1 1 calc R U
C5 C 0.9227(4) 0.5085(3) 0.59393(16) 0.0631(8) Uani 1 1 d . .
H5 H 0.9926 0.5483 0.6350 0.076 Uiso 1 1 calc R U
C6 C 0.9287(3) 0.3968(3) 0.56302(15) 0.0544(7) Uani 1 1 d . .
H6 H 1.0021 0.3607 0.5822 0.065 Uiso 1 1 calc R U
C7 C 0.8215(3) 0.3395(2) 0.50210(13) 0.0432(6) Uani 1 1 d . .
C8 C 0.7981(3) 0.2198(2) 0.46011(13) 0.0429(6) Uani 1 1 d . .
C9 C 0.6535(3) 0.1951(2) 0.40393(13) 0.0397(6) Uani 1 1 d . .
C10 C 0.6749(3) 0.1326(2) 0.32557(13) 0.0413(6) Uani 1 1 d . .
H10 H 0.7166 0.0650 0.3324 0.050 Uiso 1 1 calc R U
C11 C 0.7867(3) 0.1995(2) 0.28338(13) 0.0431(6) Uani 1 1 d . .
C12 C 0.7499(3) 0.2777(2) 0.24239(15) 0.0542(7) Uani 1 1 d . .
H12 H 0.6495 0.2912 0.2397 0.065 Uiso 1 1 calc R U
C13 C 0.8585(3) 0.3360(3) 0.20554(16) 0.0608(7) Uani 1 1 d . .
H13 H 0.8290 0.3873 0.1780 0.073 Uiso 1 1 calc R U
C14 C 1.0087(3) 0.3211(3) 0.20799(16) 0.0627(8) Uani 1 1 d . .
C15 C 1.1287(4) 0.3878(4) 0.1679(2) 0.0903(11) Uani 1 1 d . .
H15 H 1.0845 0.4522 0.1567 0.108 Uiso 1 1 calc R U
C16 C 1.2777(6) 0.4430(6) 0.2156(3) 0.160(3) Uani 1 1 d . .
H16A H 1.3252 0.3842 0.2305 0.240 Uiso 1 1 calc R U
H16B H 1.2575 0.4933 0.2586 0.240 Uiso 1 1 calc R U
H16C H 1.3465 0.4873 0.1886 0.240 Uiso 1 1 calc R U
C17 C 1.1413(8) 0.3189(6) 0.0963(3) 0.194(3) Uani 1 1 d . .
H17A H 1.2044 0.2641 0.1029 0.290 Uiso 1 1 calc R U
H17B H 1.1885 0.3690 0.0656 0.290 Uiso 1 1 calc R U
H17C H 1.0394 0.2782 0.0730 0.290 Uiso 1 1 calc R U
C18 C 1.0458(3) 0.2428(3) 0.24831(18) 0.0720(9) Uani 1 1 d . .
H18 H 1.1462 0.2294 0.2507 0.086 Uiso 1 1 calc R U
C19 C 0.9378(3) 0.1838(3) 0.28530(16) 0.0590(7) Uani 1 1 d . .
H19 H 0.9674 0.1320 0.3123 0.071 Uiso 1 1 calc R U
C20 C 0.5060(3) 0.0851(2) 0.28910(13) 0.0449(6) Uani 1 1 d . .
H20 H 0.4650 0.1489 0.2746 0.054 Uiso 1 1 calc R U
C21 C 0.4845(3) -0.0120(2) 0.22260(14) 0.0485(6) Uani 1 1 d . .
C22 C 0.4288(5) 0.0021(3) 0.15455(18) 0.0897(12) Uani 1 1 d . .
H22 H 0.4067 0.0729 0.1491 0.108 Uiso 1 1 calc R U
C23 C 0.4051(6) -0.0893(4) 0.0932(2) 0.1167(16) Uani 1 1 d . .
H23 H 0.3665 -0.0781 0.0475 0.140 Uiso 1 1 calc R U
C24 C 0.4365(5) -0.1930(4) 0.09841(19) 0.0903(11) Uani 1 1 d . .
C25 C 0.4041(8) -0.2924(5) 0.0307(3) 0.158(2) Uani 1 1 d . .
H25 H 0.4703 -0.3405 0.0487 0.190 Uiso 1 1 calc R U
C26 C 0.4749(10) -0.2732(8) -0.0289(4) 0.261(6) Uani 1 1 d . .
H26A H 0.5117 -0.3406 -0.0498 0.391 Uiso 1 1 calc R U
H26B H 0.5613 -0.2081 -0.0145 0.391 Uiso 1 1 calc R U
H26C H 0.4022 -0.2573 -0.0649 0.391 Uiso 1 1 calc R U
C27 C 0.2587(10) -0.3692(6) 0.0260(4) 0.235(5) Uani 1 1 d . .
H27A H 0.1793 -0.3394 0.0022 0.353 Uiso 1 1 calc R U
H27B H 0.2353 -0.3767 0.0748 0.353 Uiso 1 1 calc R U
H27C H 0.2627 -0.4437 -0.0022 0.353 Uiso 1 1 calc R U
C28 C 0.4928(4) -0.2058(3) 0.16609(19) 0.0756(9) Uani 1 1 d . .
H28 H 0.5163 -0.2763 0.1711 0.091 Uiso 1 1 calc R U
C29 C 0.5161(3) -0.1182(3) 0.22725(16) 0.0608(7) Uani 1 1 d . .
H29 H 0.5539 -0.1308 0.2727 0.073 Uiso 1 1 calc R U
C30 C 0.2703(3) 0.0773(3) 0.35436(15) 0.0531(7) Uani 1 1 d . .
H30A H 0.1900 0.0176 0.3227 0.064 Uiso 1 1 calc R U
H30B H 0.2692 0.1509 0.3401 0.064 Uiso 1 1 calc R U
C31 C 0.2464(3) 0.0839(3) 0.43463(14) 0.0529(7) Uani 1 1 d . .
H31A H 0.1752 0.1337 0.4491 0.064 Uiso 1 1 calc R U
H31B H 0.2063 0.0076 0.4443 0.064 Uiso 1 1 calc R U
C32 C 0.4074(3) 0.1346(2) 0.47449(13) 0.0425(6) Uani 1 1 d . .
C33 C 0.5202(3) 0.1011(2) 0.42113(13) 0.0410(6) Uani 1 1 d . .
H33 H 0.5668 0.0414 0.4380 0.049 Uiso 1 1 calc R U
C34 C 0.4486(3) 0.1961(2) 0.54270(14) 0.0470(6) Uani 1 1 d . .
H34 H 0.5549 0.2223 0.5574 0.056 Uiso 1 1 calc R U
C35 C 0.3448(3) 0.2274(2) 0.59777(13) 0.0450(6) Uani 1 1 d . .
C36 C 0.3838(3) 0.3339(2) 0.64667(15) 0.0591(7) Uani 1 1 d . .
H36 H 0.4760 0.3854 0.6441 0.071 Uiso 1 1 calc R U
C37 C 0.2892(4) 0.3647(3) 0.69871(17) 0.0657(8) Uani 1 1 d . .
H37 H 0.3174 0.4375 0.7297 0.079 Uiso 1 1 calc R U
C38 C 0.1531(3) 0.2905(3) 0.70627(15) 0.0581(7) Uani 1 1 d . .
C39 C 0.0516(4) 0.3273(3) 0.7646(2) 0.0860(11) Uani 1 1 d . .
H39 H 0.0448 0.4059 0.7595 0.103 Uiso 1 1 calc R U
C40 C -0.1100(6) 0.2634(5) 0.7521(3) 0.154(2) Uani 1 1 d . .
H40A H -0.1156 0.1884 0.7639 0.231 Uiso 1 1 calc R U
H40B H -0.1497 0.2547 0.7012 0.231 Uiso 1 1 calc R U
H40C H -0.1712 0.3052 0.7829 0.231 Uiso 1 1 calc R U
C41 C 0.1383(7) 0.3441(6) 0.8415(3) 0.152(2) Uani 1 1 d . .
H41A H 0.0786 0.3766 0.8777 0.227 Uiso 1 1 calc R U
H41B H 0.2377 0.3957 0.8447 0.227 Uiso 1 1 calc R U
H41C H 0.1531 0.2706 0.8505 0.227 Uiso 1 1 calc R U
C42 C 0.1153(3) 0.1839(2) 0.65830(16) 0.0575(7) Uani 1 1 d . .
H42 H 0.0245 0.1318 0.6620 0.069 Uiso 1 1 calc R U
C43 C 0.2084(3) 0.1525(2) 0.60494(14) 0.0503(6) Uani 1 1 d . .
H43 H 0.1790 0.0802 0.5735 0.060 Uiso 1 1 calc R U
N1 N 0.4238(2) 0.04854(17) 0.34990(11) 0.0445(5) Uani 1 1 d . .
O1 O 0.5102(2) 0.33779(16) 0.37120(10) 0.0577(5) Uani 1 1 d . .
O2 O 0.8780(2) 0.15057(16) 0.46867(11) 0.0593(5) Uani 1 1 d . .

loop_
_atom_site_aniso_label
_atom_site_aniso_U_11
_atom_site_aniso_U_22
_atom_site_aniso_U_33
_atom_site_aniso_U_23
_atom_site_aniso_U_13
_atom_site_aniso_U_12
C1 0.0319(12) 0.0456(14) 0.0463(14) 0.0105(11) 0.0056(11) 0.0083(11)
C2 0.0349(13) 0.0431(14) 0.0483(14) 0.0078(11) 0.0092(11) 0.0036(11)
C3 0.0474(15) 0.0481(16) 0.0675(18) 0.0097(14) 0.0112(14) 0.0085(12)
C4 0.0635(19) 0.0503(17) 0.0687(19) -0.0065(15) 0.0061(16) 0.0012(15)
C5 0.0580(18) 0.065(2) 0.0535(17) -0.0038(14) -0.0009(14) -0.0010(15)
C6 0.0439(15) 0.0670(19) 0.0484(15) 0.0100(14) 0.0007(12) 0.0059(13)
C7 0.0328(12) 0.0507(15) 0.0441(14) 0.0098(11) 0.0054(11) 0.0035(11)
C8 0.0346(13) 0.0502(15) 0.0453(14) 0.0115(11) 0.0068(11) 0.0099(11)
C9 0.0330(12) 0.0438(14) 0.0425(13) 0.0088(11) 0.0035(10) 0.0095(10)
C10 0.0368(13) 0.0433(14) 0.0432(13) 0.0063(11) 0.0043(10) 0.0095(11)
C11 0.0378(13) 0.0472(15) 0.0414(13) 0.0029(11) 0.0062(11) 0.0071(11)
C12 0.0457(15) 0.0570(17) 0.0605(17) 0.0166(14) 0.0068(13) 0.0079(13)
C13 0.0608(19) 0.0591(18) 0.0627(18) 0.0211(14) 0.0069(14) 0.0053(14)
C14 0.0576(18) 0.074(2) 0.0515(17) 0.0125(15) 0.0133(14) -0.0009(15)
C15 0.080(2) 0.102(3) 0.088(3) 0.030(2) 0.033(2) -0.003(2)
C16 0.081(3) 0.211(6) 0.168(5) 0.095(5) 0.000(3) -0.061(3)
C17 0.207(7) 0.205(6) 0.138(5) 0.004(4) 0.118(5) -0.039(5)
C18 0.0432(16) 0.102(3) 0.080(2) 0.034(2) 0.0225(15) 0.0193(16)
C19 0.0471(16) 0.077(2) 0.0618(18) 0.0253(15) 0.0129(13) 0.0225(14)
C20 0.0382(13) 0.0501(15) 0.0464(14) 0.0102(12) 0.0049(11) 0.0089(11)
C21 0.0391(14) 0.0570(17) 0.0449(14) 0.0046(12) 0.0051(11) 0.0051(12)
C22 0.129(3) 0.084(2) 0.054(2) 0.0087(18) -0.012(2) 0.030(2)
C23 0.171(5) 0.119(4) 0.048(2) 0.000(2) -0.021(2) 0.032(3)
C24 0.109(3) 0.088(3) 0.056(2) -0.0137(19) 0.009(2) 0.006(2)
C25 0.205(6) 0.148(5) 0.074(3) -0.045(3) 0.032(4) -0.016(5)
C26 0.247(9) 0.277(10) 0.158(6) -0.118(6) 0.116(6) -0.069(7)
C27 0.274(9) 0.181(6) 0.142(5) -0.088(5) 0.071(6) -0.116(6)
C28 0.085(2) 0.064(2) 0.071(2) -0.0066(16) 0.0160(18) 0.0157(17)
C29 0.0654(19) 0.0606(19) 0.0521(16) 0.0027(14) 0.0025(14) 0.0132(15)
C30 0.0333(13) 0.0646(17) 0.0551(16) 0.0043(13) 0.0033(12) 0.0038(12)
C31 0.0369(14) 0.0624(17) 0.0561(16) 0.0062(13) 0.0091(12) 0.0066(12)
C32 0.0350(13) 0.0440(14) 0.0485(15) 0.0118(12) 0.0064(11) 0.0063(11)
C33 0.0374(13) 0.0412(14) 0.0456(14) 0.0106(11) 0.0052(11) 0.0093(10)
C34 0.0376(13) 0.0529(16) 0.0485(15) 0.0123(12) 0.0062(11) 0.0027(11)
C35 0.0450(14) 0.0467(15) 0.0429(14) 0.0107(11) 0.0081(11) 0.0061(12)
C36 0.0542(17) 0.0586(18) 0.0536(16) 0.0026(14) 0.0080(14) -0.0060(13)
C37 0.071(2) 0.0535(18) 0.0621(18) -0.0065(14) 0.0119(16) 0.0036(15)
C38 0.0614(18) 0.0573(18) 0.0544(16) 0.0033(14) 0.0145(14) 0.0144(14)
C39 0.084(3) 0.094(3) 0.077(2) -0.0019(19) 0.033(2) 0.024(2)
C40 0.108(4) 0.148(4) 0.174(5) -0.042(4) 0.094(4) -0.009(3)
C41 0.165(5) 0.218(6) 0.084(3) 0.011(3) 0.049(3) 0.074(5)
C42 0.0510(16) 0.0573(18) 0.0636(18) 0.0141(14) 0.0186(14) 0.0038(13)
C43 0.0514(16) 0.0462(15) 0.0514(15) 0.0055(12) 0.0123(13) 0.0073(12)
N1 0.0353(11) 0.0493(12) 0.0449(12) 0.0041(9) 0.0044(9) 0.0046(9)
O1 0.0510(11) 0.0565(12) 0.0649(12) 0.0085(9) -0.0080(9) 0.0195(9)
O2 0.0476(11) 0.0600(12) 0.0709(13) 0.0098(10) -0.0060(9) 0.0212(10)

loop_
_atom_type_symbol
_atom_type_description
_atom_type_scat_dispersion_real
_atom_type_scat_dispersion_imag
_atom_type_scat_source
C C 0.0033 0.0016 'International Tables Vol C Tables 4.2.6.8 and 6.1.1.4'
H H 0.0000 0.0000 'International Tables Vol C Tables 4.2.6.8 and 6.1.1.4'
N N 0.0061 0.0033 'International Tables Vol C Tables 4.2.6.8 and 6.1.1.4'
O O 0.0106 0.0060 'International Tables Vol C Tables 4.2.6.8 and 6.1.1.4'

loop_
_geom_angle_atom_site_label_1
_geom_angle_atom_site_label_2
_geom_angle_atom_site_label_3
_geom_angle
O1 C1 C2 125.5(2)
O1 C1 C9 126.5(2)
C2 C1 C9 108.0(2)
C3 C2 C7 120.6(2)
C3 C2 C1 129.5(2)
C7 C2 C1 109.9(2)
C4 C3 C2 118.0(3)
C4 C3 H3 121.0
C2 C3 H3 121.0
C3 C4 C5 121.3(3)
C3 C4 H4 119.3
C5 C4 H4 119.3
C6 C5 C4 121.4(3)
C6 C5 H5 119.3
C4 C5 H5 119.3
C5 C6 C7 117.8(3)
C5 C6 H6 121.1
C7 C6 H6 121.1
C6 C7 C2 120.9(2)
C6 C7 C8 129.4(2)
C2 C7 C8 109.8(2)
O2 C8 C7 126.5(2)
O2 C8 C9 124.9(2)
C7 C8 C9 108.6(2)
C8 C9 C1 103.10(19)
C8 C9 C10 114.03(18)
C1 C9 C10 116.60(19)
C8 C9 C33 111.95(19)
C1 C9 C33 112.90(18)
C10 C9 C33 98.70(18)
C11 C10 C20 117.6(2)
C11 C10 C9 117.1(2)
C20 C10 C9 102.69(18)
C11 C10 H10 106.2
C20 C10 H10 106.2
C9 C10 H10 106.2
C12 C11 C19 116.4(2)
C12 C11 C10 124.6(2)
C19 C11 C10 119.0(2)
C13 C12 C11 121.3(3)
C13 C12 H12 119.3
C11 C12 H12 119.3
C14 C13 C12 122.2(3)
C14 C13 H13 118.9
C12 C13 H13 118.9
C13 C14 C18 116.7(3)
C13 C14 C15 121.7(3)
C18 C14 C15 121.6(3)
C17 C15 C16 116.1(5)
C17 C15 C14 111.1(3)
C16 C15 C14 112.9(3)
C17 C15 H15 105.2
C16 C15 H15 105.2
C14 C15 H15 105.2
C15 C16 H16A 109.5
C15 C16 H16B 109.5
H16A C16 H16B 109.5
C15 C16 H16C 109.5
H16A C16 H16C 109.5
H16B C16 H16C 109.5
C15 C17 H17A 109.5
C15 C17 H17B 109.5
H17A C17 H17B 109.5
C15 C17 H17C 109.5
H17A C17 H17C 109.5
H17B C17 H17C 109.5
C14 C18 C19 121.5(3)
C14 C18 H18 119.2
C19 C18 H18 119.2
C18 C19 C11 121.8(3)
C18 C19 H19 119.1
C11 C19 H19 119.1
N1 C20 C21 112.1(2)
N1 C20 C10 103.16(19)
C21 C20 C10 115.3(2)
N1 C20 H20 108.7
C21 C20 H20 108.7
C10 C20 H20 108.7
C22 C21 C29 117.2(3)
C22 C21 C20 120.4(3)
C29 C21 C20 122.3(2)
C21 C22 C23 120.3(4)
C21 C22 H22 119.8
C23 C22 H22 119.8
C24 C23 C22 121.9(4)
C24 C23 H23 119.0
C22 C23 H23 119.0
C23 C24 C28 117.2(3)
C23 C24 C25 120.5(4)
C28 C24 C25 122.2(5)
C26 C25 C27 123.1(6)
C26 C25 C24 117.2(6)
C27 C25 C24 113.5(5)
C26 C25 H25 98.2
C27 C25 H25 98.2
C24 C25 H25 98.2
C25 C26 H26A 109.5
C25 C26 H26B 109.5
H26A C26 H26B 109.5
C25 C26 H26C 109.5
H26A C26 H26C 109.5
H26B C26 H26C 109.5
C25 C27 H27A 109.5
C25 C27 H27B 109.5
H27A C27 H27B 109.5
C25 C27 H27C 109.5
H27A C27 H27C 109.5
H27B C27 H27C 109.5
C24 C28 C29 122.2(3)
C24 C28 H28 118.9
C29 C28 H28 118.9
C28 C29 C21 121.1(3)
C28 C29 H29 119.4
C21 C29 H29 119.4
N1 C30 C31 104.1(2)
N1 C30 H30A 110.9
C31 C30 H30A 110.9
N1 C30 H30B 110.9
C31 C30 H30B 110.9
H30A C30 H30B 109.0
C32 C31 C30 103.3(2)
C32 C31 H31A 111.1
C30 C31 H31A 111.1
C32 C31 H31B 111.1
C30 C31 H31B 111.1
H31A C31 H31B 109.1
C34 C32 C31 128.7(2)
C34 C32 C33 124.8(2)
C31 C32 C33 106.5(2)
N1 C33 C32 105.50(18)
N1 C33 C9 105.66(18)
C32 C33 C9 120.6(2)
N1 C33 H33 108.2
C32 C33 H33 108.2
C9 C33 H33 108.2
C32 C34 C35 127.2(2)
C32 C34 H34 116.4
C35 C34 H34 116.4
C43 C35 C36 117.2(2)
C43 C35 C34 122.4(2)
C36 C35 C34 120.4(2)
C37 C36 C35 121.4(3)
C37 C36 H36 119.3
C35 C36 H36 119.3
C36 C37 C38 121.7(3)
C36 C37 H37 119.1
C38 C37 H37 119.1
C37 C38 C42 116.9(3)
C37 C38 C39 120.3(3)
C42 C38 C39 122.8(3)
C40 C39 C38 115.4(3)
C40 C39 C41 117.4(4)
C38 C39 C41 110.1(3)
C40 C39 H39 104.0
C38 C39 H39 104.0
C41 C39 H39 104.0
C39 C40 H40A 109.5
C39 C40 H40B 109.5
H40A C40 H40B 109.5
C39 C40 H40C 109.5
H40A C40 H40C 109.5
H40B C40 H40C 109.5
C39 C41 H41A 109.5
C39 C41 H41B 109.5
H41A C41 H41B 109.5
C39 C41 H41C 109.5
H41A C41 H41C 109.5
H41B C41 H41C 109.5
C43 C42 C38 121.9(3)
C43 C42 H42 119.0
C38 C42 H42 119.0
C42 C43 C35 120.8(2)
C42 C43 H43 119.6
C35 C43 H43 119.6
C30 N1 C33 108.03(18)
C30 N1 C20 115.1(2)
C33 N1 C20 109.74(18)

loop_
_geom_bond_atom_site_label_1
_geom_bond_atom_site_label_2
_geom_bond_distance
C1 O1 1.213(3)
C1 C2 1.479(3)
C1 C9 1.531(3)
C2 C3 1.387(4)
C2 C7 1.393(3)
C3 C4 1.376(4)
C3 H3 0.9300
C4 C5 1.382(4)
C4 H4 0.9300
C5 C6 1.374(4)
C5 H5 0.9300
C6 C7 1.391(4)
C6 H6 0.9300
C7 C8 1.472(4)
C8 O2 1.215(3)
C8 C9 1.525(3)
C9 C10 1.553(3)
C9 C33 1.558(3)
C10 C11 1.508(3)
C10 C20 1.538(3)
C10 H10 0.9800
C11 C12 1.381(4)
C11 C19 1.381(3)
C12 C13 1.375(4)
C12 H12 0.9300
C13 C14 1.370(4)
C13 H13 0.9300
C14 C18 1.375(4)
C14 C15 1.525(4)
C15 C17 1.455(7)
C15 C16 1.486(6)
C15 H15 0.9800
C16 H16A 0.9600
C16 H16B 0.9600
C16 H16C 0.9600
C17 H17A 0.9600
C17 H17B 0.9600
C17 H17C 0.9600
C18 C19 1.377(4)
C18 H18 0.9300
C19 H19 0.9300
C20 N1 1.475(3)
C20 C21 1.506(4)
C20 H20 0.9800
C21 C22 1.369(4)
C21 C29 1.375(4)
C22 C23 1.400(5)
C22 H22 0.9300
C23 C24 1.347(6)
C23 H23 0.9300
C24 C28 1.359(5)
C24 C25 1.532(6)
C25 C26 1.345(8)
C25 C27 1.411(8)
C25 H25 0.9800
C26 H26A 0.9600
C26 H26B 0.9600
C26 H26C 0.9600
C27 H27A 0.9600
C27 H27B 0.9600
C27 H27C 0.9600
C28 C29 1.370(4)
C28 H28 0.9300
C29 H29 0.9300
C30 N1 1.468(3)
C30 C31 1.509(4)
C30 H30A 0.9700
C30 H30B 0.9700
C31 C32 1.504(3)
C31 H31A 0.9700
C31 H31B 0.9700
C32 C34 1.325(3)
C32 C33 1.517(3)
C33 N1 1.474(3)
C33 H33 0.9800
C34 C35 1.472(3)
C34 H34 0.9300
C35 C43 1.385(3)
C35 C36 1.390(4)
C36 C37 1.373(4)
C36 H36 0.9300
C37 C38 1.381(4)
C37 H37 0.9300
C38 C42 1.383(4)
C38 C39 1.518(4)
C39 C40 1.459(6)
C39 C41 1.522(6)
C39 H39 0.9800
C40 H40A 0.9600
C40 H40B 0.9600
C40 H40C 0.9600
C41 H41A 0.9600
C41 H41B 0.9600
C41 H41C 0.9600
C42 C43 1.383(4)
C42 H42 0.9300
C43 H43 0.9300
